data_1576274
loop_
_publ_author_name
'Jiang, Yi-Fan Shuo'
'Zhang, Yue'
'Tong, Shuo'
'Zhu, Jieping'
'Wang, Mei-Xiang'

_publ_section_title
;
 Inherently Chiral Homo-Heteracalixarenes: Design and Synthesis via
 Enantioselective Intramolecular Sonogashira Cross-coupling Reaction
;
_journal_name_full 'Chemical Science'
_journal_paper_doi 10.1039/D5SC05923B
_journal_year 2025
_chemical_formula_moiety 'C68 H63 N7 O'
_chemical_formula_sum 'C68 H63 N7 O'
_chemical_formula_weight 994.25
_space_group_crystal_system triclinic
_space_group_IT_number 2
_space_group_name_Hall '-P 1'
_space_group_name_H-M_alt 'P -1'
_atom_sites_solution_hydrogens geom
_atom_sites_solution_primary dual
_audit_block_doi 10.5517/ccdc.csd.cc2lzv6n
_audit_creation_date 2025-09-15
_audit_creation_method
;
Olex2 1.5
(compiled 2022.04.07 svn.rca3783a0 for OlexSys, GUI svn.r6498)
;
_audit_update_record
;
2025-11-06 deposited with the CCDC.	2025-11-11 downloaded from the CCDC.
;
_cell_angle_alpha 94.975(2)
_cell_angle_beta 91.129(2)
_cell_angle_gamma 111.187(2)
_cell_formula_units_Z 2
_cell_length_a 10.7047(2)
_cell_length_b 13.5587(2)
_cell_length_c 20.6357(4)
_cell_measurement_reflns_used 18469
_cell_measurement_temperature 172.99(10)
_cell_measurement_theta_max 76.1250
_cell_measurement_theta_min 2.1020
_cell_volume 2777.93(9)
_computing_cell_refinement 'CrysAlisPro 1.171.42.55a (Rigaku OD, 2022)'
_computing_data_collection 'CrysAlisPro 1.171.42.55a (Rigaku OD, 2022)'
_computing_data_reduction 'CrysAlisPro 1.171.42.55a (Rigaku OD, 2022)'
_computing_molecular_graphics 'Olex2 1.5 (Dolomanov et al., 2009)'
_computing_publication_material 'Olex2 1.5 (Dolomanov et al., 2009)'
_computing_structure_refinement 'SHELXL 2018/3 (Sheldrick, 2015)'
_computing_structure_solution 'SHELXT 2014/5 (Sheldrick, 2014)'
_diffrn_ambient_environment N~2~
_diffrn_ambient_temperature 172.99(10)
_diffrn_detector 'Hybrid Pixel Array Detector'
_diffrn_detector_area_resol_mean 10.0000
_diffrn_detector_type HyPix
_diffrn_measured_fraction_theta_full 0.997
_diffrn_measured_fraction_theta_max 0.953
_diffrn_measurement_details
;
List of Runs (angles in degrees, time in seconds):

  # Type    Start    End  Width  t~exp~   \w     \q     \k     \f   Frames
#--------------------------------------------------------------------------
  1  \w    -78.00 -53.00   0.50    0.07    --  -47.40 125.00-158.00   50
  2  \w   -107.00 -33.00   0.50    0.29    -- -104.00 125.00-158.00  148
  3  \w    -74.00 -33.00   0.50    0.29    -- -104.00 125.00 -60.00   82
  4  \w   -127.00 -33.00   0.50    0.29    -- -104.00 147.00   7.00  188
  5  \w    -82.00 -56.00   0.50    0.07    --  -47.40 147.00   7.00   52
  6  \w   -103.00 -53.00   0.50    0.29    -- -104.00  77.00 -30.00  100
  7  \w    -64.00 -33.00   0.50    0.29    -- -104.00  57.00   0.00   62
  8  \w    -62.00 -32.00   0.50    0.29    -- -104.00  57.00  30.00   60
  9  \w    -19.00  18.00   0.50    0.07    --  -47.40  19.00  30.00   74
 10  \w    -25.00  25.00   0.50    0.07    --  -47.40  19.00-120.00  100
 11  \w   -115.00 -74.00   0.50    0.07    --  -47.40-125.00-150.00   82
 12  \w   -118.00 -74.00   0.50    0.07    --  -47.40-125.00-180.00   88
 13  \w    -88.00 -63.00   0.50    0.07    --  -47.40-147.00 -41.00   50
 14  \w   -112.00 -87.00   0.50    0.07    --  -47.40-125.00  90.00   50
 15  \w   -117.00 -77.00   0.50    0.07    --  -47.40-125.00 -30.00   80
 16  \w   -117.00 -27.00   0.50    0.07    --  -47.40 -77.00 -90.00  180
 17  \w   -139.00 -93.00   0.50    0.29    -- -104.00 -19.00-180.00   92
 18  \w   -173.00-148.00   0.50    0.29    -- -104.00 -19.00-180.00   50
 19  \w   -122.00 -94.00   0.50    0.29    -- -104.00 -38.00  30.00   56
 20  \w   -174.00-148.00   0.50    0.29    -- -104.00 -38.00  30.00   52
 21  \w   -175.00 -95.00   0.50    0.29    -- -104.00 -38.00 120.00  160
 22  \w   -143.00-117.00   0.50    0.29    -- -104.00-147.00 -41.00   52
 23  \w   -154.00 -79.00   0.50    0.29    -- -104.00-125.00 -90.00  150
 24  \w   -129.00-103.00   0.50    0.29    -- -104.00-125.00 124.00   52
 25  \w     38.00  64.00   0.50    0.29    --  104.75 -57.00-180.00   52
 26  \w    -23.00  29.00   0.50    0.07    --   47.40 -19.00   0.00  104
 27  \w     38.00  66.00   0.50    0.29    --  104.75 -57.00 120.00   56
 28  \w     33.00  65.00   0.50    0.29    --  104.75 -57.00 150.00   64
 29  \w     44.00  88.00   0.50    0.29    --  104.75 -99.00 150.00   88
 30  \w     33.00 104.00   0.50    0.29    --  104.75-125.00 124.00  142
 31  \w     22.00  93.00   0.50    0.07    --   47.40-125.00 124.00  142
 32  \w     68.00  97.00   0.50    0.29    --  104.75-125.00  60.00   58
 33  \w     68.00 107.00   0.50    0.07    --   47.40-147.00 -41.00   78
 34  \w     87.00 128.00   0.50    0.29    --  104.75-147.00 -41.00   82
 35  \w     34.00 127.00   0.50    0.29    --  104.75-146.00-121.34  186
 36  \w     34.00 102.00   0.50    0.29    --  104.75 -99.00 -60.00  136
 37  \w     64.00 103.00   0.50    0.29    --  104.75 -99.00 -30.00   78
 38  \w     34.00  98.00   0.50    0.29    --  104.75 -99.00 120.00  128
 39  \w     94.00 163.00   0.50    0.29    --  104.75  38.00 -60.00  138
 40  \w    105.00 131.00   0.50    0.29    --  104.75 125.00-158.00   52
 41  \w    130.00 161.00   0.50    0.29    --  104.75 125.00 -30.00   62
 42  \w     75.00 133.00   0.50    0.29    --  104.75 147.00   7.00  116
 43  \w     83.00 117.00   0.50    0.29    --  104.75 125.00 -30.00   68
 44  \w     70.00 120.00   0.50    0.07    --   47.40 147.00   7.00  100
;
_diffrn_measurement_device 'four-circle diffractometer'
_diffrn_measurement_device_type 'XtaLAB Synergy R, DW system, HyPix'
_diffrn_measurement_method '\w scans'
_diffrn_orient_matrix_type 'CrysAlisPro convention (1999,Acta A55,543-557)'
_diffrn_orient_matrix_UB_11 -0.0520836000
_diffrn_orient_matrix_UB_12 -0.0355653000
_diffrn_orient_matrix_UB_13 -0.0715538000
_diffrn_orient_matrix_UB_21 -0.1446415000
_diffrn_orient_matrix_UB_22 -0.0469201000
_diffrn_orient_matrix_UB_23 0.0219701000
_diffrn_orient_matrix_UB_31 -0.0161682000
_diffrn_orient_matrix_UB_32 0.1074019000
_diffrn_orient_matrix_UB_33 -0.0054804000
_diffrn_radiation_monochromator mirror
_diffrn_radiation_probe x-ray
_diffrn_radiation_type 'Cu K\a'
_diffrn_radiation_wavelength 1.54184
_diffrn_reflns_av_R_equivalents 0.0432
_diffrn_reflns_av_unetI/netI 0.0374
_diffrn_reflns_Laue_measured_fraction_full 0.997
_diffrn_reflns_Laue_measured_fraction_max 0.953
_diffrn_reflns_limit_h_max 13
_diffrn_reflns_limit_h_min -13
_diffrn_reflns_limit_k_max 16
_diffrn_reflns_limit_k_min -12
_diffrn_reflns_limit_l_max 25
_diffrn_reflns_limit_l_min -25
_diffrn_reflns_number 37390
_diffrn_reflns_point_group_measured_fraction_full 0.997
_diffrn_reflns_point_group_measured_fraction_max 0.953
_diffrn_reflns_theta_full 67.684
_diffrn_reflns_theta_max 76.616
_diffrn_reflns_theta_min 2.152
_diffrn_source 'Rotating-anode X-ray tube'
_diffrn_source_type 'Rigaku (Cu) X-ray Source'
_exptl_absorpt_coefficient_mu 0.552
_exptl_absorpt_correction_T_max 1.00000
_exptl_absorpt_correction_T_min 0.85851
_exptl_absorpt_correction_type multi-scan
_exptl_absorpt_process_details
;
CrysAlisPro 1.171.42.55a (Rigaku Oxford Diffraction, 2022)
Empirical absorption correction using spherical harmonics,
implemented in SCALE3 ABSPACK scaling algorithm.
;
_exptl_crystal_colour 'clear light colourless'
_exptl_crystal_density_diffrn 1.189
_exptl_crystal_description block
_exptl_crystal_F_000 1056
_exptl_crystal_size_max 0.25
_exptl_crystal_size_mid 0.1
_exptl_crystal_size_min 0.05
_refine_diff_density_max 0.226
_refine_diff_density_min -0.203
_refine_diff_density_rms 0.041
_refine_ls_extinction_method none
_refine_ls_goodness_of_fit_ref 1.081
_refine_ls_hydrogen_treatment constr
_refine_ls_matrix_type full
_refine_ls_number_parameters 693
_refine_ls_number_reflns 11154
_refine_ls_number_restraints 1
_refine_ls_restrained_S_all 1.081
_refine_ls_R_factor_all 0.0677
_refine_ls_R_factor_gt 0.0545
_refine_ls_shift/su_max 0.001
_refine_ls_shift/su_mean 0.000
_refine_ls_structure_factor_coef Fsqd
_refine_ls_weighting_details 'w=1/[\s^2^(Fo^2^)+(0.0440P)^2^+1.5204P] where P=(Fo^2^+2Fc^2^)/3'
_refine_ls_weighting_scheme calc
_refine_ls_wR_factor_gt 0.1322
_refine_ls_wR_factor_ref 0.1382
_reflns_Friedel_coverage 0.000
_reflns_number_gt 9109
_reflns_number_total 11154
_reflns_threshold_expression 'I > 2\s(I)'
_cod_data_source_file d5sc05923b2.cif
_cod_data_source_block exp_4636_auto
_cod_database_code 1576274
_shelx_shelxl_version_number 2018/3
_chemical_oxdiff_formula 'C H O N Cl'
_chemical_oxdiff_usercomment 'C H O N Cl'
_shelx_space_group_comment
;
The symmetry employed for this shelxl refinement is uniquely defined
by the following loop, which should always be used as a source of
symmetry information in preference to the above space-group names.
They are only intended as comments.
;
_shelx_estimated_absorpt_t_max 0.973
_shelx_estimated_absorpt_t_min 0.874
_olex2_refinement_description
;
1. Fixed Uiso
 At 1.2 times of:
  All C(H) groups, All C(H,H) groups
 At 1.5 times of:
  All C(H,H,H) groups
2. Rigid bond restraints
 C01A, N004
 with sigma for 1-2 distances of 0.01 and sigma for 1-3 distances of 0.02
3.a Secondary CH2 refined with riding coordinates:
 C014(H01A,H01B), C018(H01C,H01D)
3.b Aromatic/amide H refined with riding coordinates:
 C00H(H00H), C00Q(H00Q), C00T(H00T), C00U(H00U), C00V(H00V), C00W(H00W),
 C00X(H00X), C00Y(H00Y), C00Z(H00Z), C011(H011), C012(H012), C013(H013),
 C015(H015), C016(H016), C017(H017), C019(H019), C01B(H01E), C01D(H01F),
 C01G(H01J), C01H(H01K), C01J(H01L), C01L(H01P), C01M(H01Q), C01N(H01R),
 C01O(H01S), C01P(H01T), C01Q(H01U), C01S(H01Y), C01T(H01Z), C01U(H01),
 C01V(H1), C01Y(H4), C022(H022), C023(H023), C024(H024)
3.c Idealised Me refined as rotating group:
 C01E(H01G,H01H,H01I), C01K(H01M,H01N,H01O), C01R(H01V,H01W,H01X), C01W(H2,H,
 HA), C01X(H3,HB,HC), C01Z(H5,HD,HE), C020(H02A,H02B,H02C), C021(H02D,H02E,H02F)
;
_olex2_submission_special_instructions 'No special instructions were received'
_oxdiff_exptl_absorpt_empirical_details
;
Empirical correction (ABSPACK) includes:
- Absorption correction using spherical harmonics
- Frame scaling
;
_oxdiff_exptl_absorpt_empirical_full_max 1.684
_oxdiff_exptl_absorpt_empirical_full_min 0.437

loop_
_space_group_symop_operation_xyz
'x, y, z'
'-x, -y, -z'

loop_
_atom_site_label
_atom_site_type_symbol
_atom_site_fract_x
_atom_site_fract_y
_atom_site_fract_z
_atom_site_U_iso_or_equiv
_atom_site_adp_type
_atom_site_occupancy
_atom_site_site_symmetry_order
_atom_site_calc_flag
_atom_site_refinement_flags_posn
_atom_site_refinement_flags_adp
_atom_site_refinement_flags_occupancy
_atom_site_disorder_assembly
_atom_site_disorder_group
O001 O 0.56078(14) 0.07547(10) 0.58196(6) 0.0390(3) Uani 1 1 d . . . . .
N002 N 0.49828(16) -0.02492(12) 0.69939(7) 0.0369(3) Uani 1 1 d . . . . .
N003 N 0.81452(18) 0.12827(13) 0.53420(7) 0.0408(4) Uani 1 1 d . . . . .
N004 N 0.83622(18) 0.26129(13) 0.46772(7) 0.0428(4) Uani 1 1 d . U . . .
N005 N 0.78951(18) 0.27886(13) 0.58014(7) 0.0422(4) Uani 1 1 d . . . . .
N006 N 0.7490(2) 0.42667(14) 0.62199(8) 0.0491(4) Uani 1 1 d . . . . .
N007 N 0.79435(19) 0.41466(14) 0.51320(8) 0.0485(4) Uani 1 1 d . . . . .
C008 C 0.46719(18) 0.28849(14) 0.86875(8) 0.0313(4) Uani 1 1 d . . . . .
C009 C 0.35878(17) 0.28872(14) 0.90648(8) 0.0318(4) Uani 1 1 d . . . . .
C00A C 0.29276(17) 0.19903(14) 0.94705(8) 0.0328(4) Uani 1 1 d . . . . .
N00B N 0.8465(2) 0.39833(15) 0.40638(8) 0.0560(5) Uani 1 1 d . . . . .
C00C C 0.31140(18) 0.37242(14) 0.90574(8) 0.0328(4) Uani 1 1 d . . . . .
C00D C 0.37322(18) 0.45745(14) 0.86869(8) 0.0333(4) Uani 1 1 d . . . . .
C00E C 0.65866(19) 0.05947(14) 0.61938(8) 0.0351(4) Uani 1 1 d . . . . .
C00F C 0.31838(19) 0.54424(15) 0.86485(9) 0.0358(4) Uani 1 1 d . . . . .
C00G C 0.64332(18) 0.37293(14) 0.79036(8) 0.0336(4) Uani 1 1 d . . . . .
C00H C 0.49203(18) 0.12206(14) 0.81604(8) 0.0333(4) Uani 1 1 d . . . . .
H00H H 0.456392 0.133505 0.776071 0.040 Uiso 1 1 calc R U . . .
C00I C 0.48402(18) 0.45877(14) 0.83236(8) 0.0345(4) Uani 1 1 d . . . . .
C00J C 0.51309(17) 0.19645(14) 0.86988(8) 0.0325(4) Uani 1 1 d . . . . .
C00K C 0.52235(18) 0.03105(14) 0.81980(9) 0.0347(4) Uani 1 1 d . . . . .
C00L C 0.63215(19) 0.01420(14) 0.67889(8) 0.0345(4) Uani 1 1 d . . . . .
C00M C 0.52938(18) 0.37365(14) 0.83131(8) 0.0329(4) Uani 1 1 d . . . . .
C00N C 0.19150(18) 0.36913(14) 0.94279(9) 0.0340(4) Uani 1 1 d . . . . .
C00O C 0.7871(2) 0.08725(14) 0.59623(8) 0.0365(4) Uani 1 1 d . . . . .
C00P C 0.87022(19) 0.04335(15) 0.69497(9) 0.0368(4) Uani 1 1 d . . . . .
C00Q C 0.57961(19) 0.01765(15) 0.87786(9) 0.0383(4) Uani 1 1 d . . . . .
H00Q H 0.602954 -0.043151 0.880760 0.046 Uiso 1 1 calc R U . . .
C00R C 0.5534(2) 0.55289(15) 0.79599(9) 0.0380(4) Uani 1 1 d . . . . .
C00S C 0.8133(2) 0.22605(15) 0.52671(9) 0.0387(4) Uani 1 1 d . . . . .
C00T C 0.6423(2) 0.39248(14) 0.72503(9) 0.0364(4) Uani 1 1 d . . . . .
H00T H 0.567162 0.403734 0.706493 0.044 Uiso 1 1 calc R U . . .
C00U C 0.75173(18) 0.35304(15) 0.81615(9) 0.0369(4) Uani 1 1 d . . . . .
H00U H 0.755218 0.340446 0.860606 0.044 Uiso 1 1 calc R U . . .
C00V C 0.24022(18) 0.09407(15) 0.91961(9) 0.0371(4) Uani 1 1 d . . . . .
H00V H 0.247024 0.078362 0.874351 0.045 Uiso 1 1 calc R U . . .
C00W C 0.56907(18) 0.18054(15) 0.92784(9) 0.0355(4) Uani 1 1 d . . . . .
H00W H 0.583926 0.230847 0.964928 0.043 Uiso 1 1 calc R U . . .
C00X C 0.60300(19) 0.09214(16) 0.93160(9) 0.0397(4) Uani 1 1 d . . . . .
H00X H 0.642384 0.082294 0.970997 0.048 Uiso 1 1 calc R U . . .
C00Y C 0.28198(19) 0.21907(16) 1.01372(9) 0.0387(4) Uani 1 1 d . . . . .
H00Y H 0.316981 0.290169 1.033625 0.046 Uiso 1 1 calc R U . . .
C00Z C 0.74026(19) 0.01080(14) 0.71633(9) 0.0360(4) Uani 1 1 d . . . . .
H00Z H 0.724567 -0.014700 0.758001 0.043 Uiso 1 1 calc R U . . .
C010 C 0.7486(2) 0.39586(14) 0.68649(9) 0.0399(4) Uani 1 1 d . . . . .
C011 C 0.8546(2) 0.37365(16) 0.71278(10) 0.0437(5) Uani 1 1 d . . . . .
H011 H 0.926886 0.373625 0.686779 0.052 Uiso 1 1 calc R U . . .
C012 C 0.06717(19) 0.29269(16) 0.92335(10) 0.0409(4) Uani 1 1 d . . . . .
H012 H 0.058703 0.244032 0.886025 0.049 Uiso 1 1 calc R U . . .
C013 C 0.3891(2) 0.64803(16) 0.89143(10) 0.0435(4) Uani 1 1 d . . . . .
H013 H 0.471651 0.664210 0.915646 0.052 Uiso 1 1 calc R U . . .
C014 C 0.4797(2) -0.05819(14) 0.76508(9) 0.0387(4) Uani 1 1 d . . . . .
H01A H 0.530991 -0.104881 0.771195 0.046 Uiso 1 1 calc R U . . .
H01B H 0.383633 -0.101146 0.768661 0.046 Uiso 1 1 calc R U . . .
C015 C 0.1967(2) 0.52289(16) 0.83093(9) 0.0414(4) Uani 1 1 d . . . . .
H015 H 0.146118 0.452209 0.813133 0.050 Uiso 1 1 calc R U . . .
C016 C 0.85488(19) 0.35158(16) 0.77690(10) 0.0416(4) Uani 1 1 d . . . . .
H016 H 0.926936 0.335124 0.794407 0.050 Uiso 1 1 calc R U . . .
C017 C 0.8906(2) 0.07808(15) 0.63319(9) 0.0389(4) Uani 1 1 d . . . . .
H017 H 0.976958 0.095755 0.616190 0.047 Uiso 1 1 calc R U . . .
C018 C 0.4997(2) 0.14280(16) 0.61488(9) 0.0413(4) Uani 1 1 d . . . . .
H01C H 0.569885 0.205072 0.639073 0.050 Uiso 1 1 calc R U . . .
H01D H 0.437649 0.103122 0.646636 0.050 Uiso 1 1 calc R U . . .
C019 C 0.2022(2) 0.43930(17) 0.99790(10) 0.0441(5) Uani 1 1 d . . . . .
H019 H 0.286474 0.492823 1.011670 0.053 Uiso 1 1 calc R U . . .
C01A C 0.8259(2) 0.35615(17) 0.46452(9) 0.0458(5) Uani 1 1 d . U . . .
C01B C 0.1779(2) 0.01182(17) 0.95733(10) 0.0440(5) Uani 1 1 d . . . . .
H01E H 0.141860 -0.059445 0.937743 0.053 Uiso 1 1 calc R U . . .
C01C C 0.7795(2) 0.37099(16) 0.56979(9) 0.0436(5) Uani 1 1 d . . . . .
C01D C 0.6864(2) 0.61620(15) 0.81258(10) 0.0445(5) Uani 1 1 d . . . . .
H01F H 0.733447 0.599859 0.847053 0.053 Uiso 1 1 calc R U . . .
C01E C 0.4007(2) -0.10403(16) 0.65235(10) 0.0448(5) Uani 1 1 d . . . . .
H01G H 0.413895 -0.079695 0.608772 0.067 Uiso 1 1 calc R U . . .
H01H H 0.309558 -0.113158 0.664709 0.067 Uiso 1 1 calc R U . . .
H01I H 0.413521 -0.172053 0.652167 0.067 Uiso 1 1 calc R U . . .
C01F C 0.4242(2) 0.17959(15) 0.56670(10) 0.0419(4) Uani 1 1 d . . . . .
C01G C 0.2209(2) 0.13671(18) 1.05135(10) 0.0465(5) Uani 1 1 d . . . . .
H01J H 0.215302 0.151676 1.096804 0.056 Uiso 1 1 calc R U . . .
C01H C 0.1684(2) 0.03349(18) 1.02325(11) 0.0483(5) Uani 1 1 d . . . . .
H01K H 0.125753 -0.022723 1.049101 0.058 Uiso 1 1 calc R U . . .
C01I C 0.9899(2) 0.04544(17) 0.73773(10) 0.0446(5) Uani 1 1 d . . . . .
C01J C 0.1479(2) 0.60271(18) 0.82260(10) 0.0491(5) Uani 1 1 d . . . . .
H01L H 0.064354 0.586661 0.799266 0.059 Uiso 1 1 calc R U . . .
C01K C 0.8563(2) 0.06874(17) 0.48265(9) 0.0453(5) Uani 1 1 d . . . . .
H01M H 0.949981 0.108148 0.473886 0.068 Uiso 1 1 calc R U . . .
H01N H 0.799278 0.058708 0.443032 0.068 Uiso 1 1 calc R U . . .
H01O H 0.847806 -0.000761 0.496274 0.068 Uiso 1 1 calc R U . . .
C01L C 0.4870(2) 0.57878(17) 0.74539(10) 0.0469(5) Uani 1 1 d . . . . .
H01P H 0.396102 0.535878 0.733339 0.056 Uiso 1 1 calc R U . . .
C01M C 0.3404(2) 0.72792(17) 0.88299(11) 0.0517(5) Uani 1 1 d . . . . .
H01Q H 0.389799 0.798582 0.901221 0.062 Uiso 1 1 calc R U . . .
C01N C 0.2201(2) 0.70518(18) 0.84806(11) 0.0525(6) Uani 1 1 d . . . . .
H01R H 0.187487 0.760336 0.841689 0.063 Uiso 1 1 calc R U . . .
C01O C -0.0449(2) 0.28622(19) 0.95756(12) 0.0531(6) Uani 1 1 d . . . . .
H01S H -0.129942 0.234126 0.943323 0.064 Uiso 1 1 calc R U . . .
C01P C 0.4377(3) 0.1681(2) 0.50034(11) 0.0561(6) Uani 1 1 d . . . . .
H01T H 0.500125 0.138309 0.484005 0.067 Uiso 1 1 calc R U . . .
C01Q C 0.7510(3) 0.70356(17) 0.77880(12) 0.0567(6) Uani 1 1 d . . . . .
H01U H 0.842163 0.746315 0.790155 0.068 Uiso 1 1 calc R U . . .
C01R C 0.9473(2) 0.0114(2) 0.80519(10) 0.0537(6) Uani 1 1 d . . . . .
H01V H 0.907783 0.059611 0.826688 0.081 Uiso 1 1 calc R U . . .
H01W H 1.025919 0.014046 0.831475 0.081 Uiso 1 1 calc R U . . .
H01X H 0.880920 -0.061321 0.800598 0.081 Uiso 1 1 calc R U . . .
C01S C 0.5519(3) 0.66676(19) 0.71219(12) 0.0575(6) Uani 1 1 d . . . . .
H01Y H 0.505234 0.684028 0.677979 0.069 Uiso 1 1 calc R U . . .
C01T C -0.0330(3) 0.3555(2) 1.01235(12) 0.0604(6) Uani 1 1 d . . . . .
H01Z H -0.109756 0.350945 1.036025 0.072 Uiso 1 1 calc R U . . .
C01U C 0.6834(3) 0.72850(17) 0.72894(12) 0.0606(7) Uani 1 1 d . . . . .
H01 H 0.728035 0.788426 0.706216 0.073 Uiso 1 1 calc R U . . .
C01V C 0.0898(3) 0.4311(2) 1.03272(11) 0.0564(6) Uani 1 1 d . . . . .
H1 H 0.097960 0.478113 1.070846 0.068 Uiso 1 1 calc R U . . .
C01W C 1.0935(2) 0.1599(2) 0.74665(11) 0.0574(6) Uani 1 1 d . . . . .
H2 H 1.125579 0.181998 0.704136 0.086 Uiso 1 1 calc R U . . .
H H 1.169363 0.162783 0.775128 0.086 Uiso 1 1 calc R U . . .
HA H 1.051538 0.207742 0.766359 0.086 Uiso 1 1 calc R U . . .
C01X C 0.8366(3) 0.5009(2) 0.40017(12) 0.0644(7) Uani 1 1 d . . . . .
H3 H 0.757257 0.504345 0.421637 0.097 Uiso 1 1 calc R U . . .
HB H 0.828769 0.510438 0.353936 0.097 Uiso 1 1 calc R U . . .
HC H 0.917169 0.557212 0.420737 0.097 Uiso 1 1 calc R U . . .
C01Y C 0.3330(3) 0.2237(2) 0.58945(13) 0.0614(6) Uani 1 1 d . . . . .
H4 H 0.322624 0.232355 0.634957 0.074 Uiso 1 1 calc R U . . .
C01Z C 1.0545(3) -0.0287(2) 0.70529(13) 0.0669(7) Uani 1 1 d . . . . .
H5 H 0.988031 -0.101265 0.698599 0.100 Uiso 1 1 calc R U . . .
HD H 1.130112 -0.027484 0.733351 0.100 Uiso 1 1 calc R U . . .
HE H 1.086849 -0.004793 0.663158 0.100 Uiso 1 1 calc R U . . .
C020 C 0.9003(3) 0.3525(2) 0.35324(11) 0.0649(7) Uani 1 1 d . . . . .
H02A H 0.987968 0.403520 0.343682 0.097 Uiso 1 1 calc R U . . .
H02B H 0.838899 0.335480 0.314534 0.097 Uiso 1 1 calc R U . . .
H02C H 0.910396 0.287434 0.365440 0.097 Uiso 1 1 calc R U . . .
C021 C 0.7088(4) 0.5155(2) 0.61097(13) 0.0742(9) Uani 1 1 d . . . . .
H02D H 0.614750 0.488643 0.594564 0.111 Uiso 1 1 calc R U . . .
H02E H 0.765435 0.557361 0.578892 0.111 Uiso 1 1 calc R U . . .
H02F H 0.718924 0.560504 0.652025 0.111 Uiso 1 1 calc R U . . .
C022 C 0.3615(3) 0.1993(2) 0.45722(14) 0.0733(8) Uani 1 1 d . . . . .
H022 H 0.371080 0.189971 0.411668 0.088 Uiso 1 1 calc R U . . .
C023 C 0.2571(3) 0.2553(2) 0.54671(17) 0.0810(9) Uani 1 1 d . . . . .
H023 H 0.194532 0.284977 0.562913 0.097 Uiso 1 1 calc R U . . .
C024 C 0.2722(4) 0.2438(2) 0.48027(16) 0.0812(9) Uani 1 1 d . . . . .
H024 H 0.221159 0.266533 0.450862 0.097 Uiso 1 1 calc R U . . .

loop_
_atom_site_aniso_label
_atom_site_aniso_U_11
_atom_site_aniso_U_22
_atom_site_aniso_U_33
_atom_site_aniso_U_23
_atom_site_aniso_U_13
_atom_site_aniso_U_12
O001 0.0493(8) 0.0428(7) 0.0298(6) 0.0007(5) 0.0018(5) 0.0231(6)
N002 0.0415(8) 0.0334(8) 0.0348(8) 0.0032(6) 0.0061(6) 0.0121(7)
N003 0.0567(10) 0.0451(9) 0.0253(7) 0.0044(6) 0.0105(7) 0.0236(8)
N004 0.0561(10) 0.0453(9) 0.0288(8) 0.0083(7) 0.0115(7) 0.0190(8)
N005 0.0615(11) 0.0403(9) 0.0293(8) 0.0081(6) 0.0141(7) 0.0225(8)
N006 0.0773(13) 0.0442(9) 0.0362(9) 0.0142(7) 0.0236(8) 0.0312(9)
N007 0.0674(12) 0.0494(10) 0.0354(9) 0.0159(7) 0.0180(8) 0.0259(9)
C008 0.0359(9) 0.0350(9) 0.0256(8) 0.0032(7) 0.0032(7) 0.0158(7)
C009 0.0350(9) 0.0346(9) 0.0266(8) 0.0039(7) 0.0017(7) 0.0136(7)
C00A 0.0312(8) 0.0404(10) 0.0322(9) 0.0094(7) 0.0052(7) 0.0181(7)
N00B 0.0802(14) 0.0577(11) 0.0347(9) 0.0182(8) 0.0195(9) 0.0266(10)
C00C 0.0347(9) 0.0359(9) 0.0277(8) 0.0017(7) 0.0029(7) 0.0129(7)
C00D 0.0371(9) 0.0343(9) 0.0300(9) 0.0022(7) 0.0022(7) 0.0148(7)
C00E 0.0456(10) 0.0332(9) 0.0283(9) -0.0001(7) 0.0022(7) 0.0175(8)
C00F 0.0404(10) 0.0376(10) 0.0320(9) 0.0075(7) 0.0098(7) 0.0162(8)
C00G 0.0401(9) 0.0303(9) 0.0313(9) 0.0032(7) 0.0073(7) 0.0134(7)
C00H 0.0358(9) 0.0380(9) 0.0286(8) 0.0081(7) 0.0072(7) 0.0151(7)
C00I 0.0386(9) 0.0369(9) 0.0290(9) 0.0053(7) 0.0041(7) 0.0144(8)
C00J 0.0311(8) 0.0368(9) 0.0311(9) 0.0088(7) 0.0083(7) 0.0128(7)
C00K 0.0344(9) 0.0361(9) 0.0349(9) 0.0093(7) 0.0113(7) 0.0125(7)
C00L 0.0437(10) 0.0295(9) 0.0307(9) 0.0006(7) 0.0058(7) 0.0142(7)
C00M 0.0367(9) 0.0371(9) 0.0262(8) 0.0042(7) 0.0036(7) 0.0144(7)
C00N 0.0405(10) 0.0357(9) 0.0329(9) 0.0086(7) 0.0063(7) 0.0210(8)
C00O 0.0498(11) 0.0350(9) 0.0269(9) 0.0024(7) 0.0073(8) 0.0180(8)
C00P 0.0440(10) 0.0360(9) 0.0319(9) 0.0021(7) 0.0049(8) 0.0167(8)
C00Q 0.0404(10) 0.0373(10) 0.0433(10) 0.0125(8) 0.0090(8) 0.0191(8)
C00R 0.0482(11) 0.0357(10) 0.0354(9) 0.0067(7) 0.0133(8) 0.0204(8)
C00S 0.0460(10) 0.0433(10) 0.0273(9) 0.0051(7) 0.0087(8) 0.0163(8)
C00T 0.0487(11) 0.0321(9) 0.0323(9) 0.0048(7) 0.0079(8) 0.0189(8)
C00U 0.0380(10) 0.0386(10) 0.0333(9) 0.0046(7) 0.0057(7) 0.0125(8)
C00V 0.0351(9) 0.0427(10) 0.0362(9) 0.0083(8) 0.0052(7) 0.0161(8)
C00W 0.0359(9) 0.0426(10) 0.0304(9) 0.0053(7) 0.0055(7) 0.0165(8)
C00X 0.0389(10) 0.0483(11) 0.0356(10) 0.0123(8) 0.0029(8) 0.0185(8)
C00Y 0.0401(10) 0.0495(11) 0.0328(9) 0.0086(8) 0.0050(8) 0.0227(9)
C00Z 0.0458(10) 0.0351(9) 0.0275(8) 0.0042(7) 0.0054(7) 0.0150(8)
C010 0.0565(12) 0.0314(9) 0.0332(9) 0.0056(7) 0.0145(8) 0.0167(8)
C011 0.0456(11) 0.0437(11) 0.0412(11) 0.0045(8) 0.0171(9) 0.0147(9)
C012 0.0413(10) 0.0439(11) 0.0417(10) 0.0090(8) 0.0054(8) 0.0191(8)
C013 0.0453(11) 0.0406(11) 0.0440(11) 0.0031(8) 0.0098(9) 0.0146(9)
C014 0.0442(10) 0.0326(9) 0.0403(10) 0.0086(8) 0.0114(8) 0.0138(8)
C015 0.0443(11) 0.0440(11) 0.0379(10) 0.0075(8) 0.0048(8) 0.0177(9)
C016 0.0363(10) 0.0444(11) 0.0437(11) 0.0033(8) 0.0066(8) 0.0141(8)
C017 0.0435(10) 0.0430(10) 0.0310(9) 0.0027(8) 0.0083(8) 0.0166(8)
C018 0.0529(11) 0.0410(10) 0.0346(10) 0.0004(8) 0.0068(8) 0.0230(9)
C019 0.0547(12) 0.0459(11) 0.0383(10) 0.0053(8) 0.0080(9) 0.0256(9)
C01A 0.0538(12) 0.0521(12) 0.0302(9) 0.0109(8) 0.0113(9) 0.0160(10)
C01B 0.0388(10) 0.0433(11) 0.0523(12) 0.0143(9) 0.0056(9) 0.0156(8)
C01C 0.0563(12) 0.0448(11) 0.0330(10) 0.0106(8) 0.0155(9) 0.0201(9)
C01D 0.0525(12) 0.0374(10) 0.0439(11) 0.0039(8) 0.0128(9) 0.0165(9)
C01E 0.0463(11) 0.0384(10) 0.0463(11) -0.0019(8) 0.0025(9) 0.0127(9)
C01F 0.0525(12) 0.0318(9) 0.0443(11) 0.0062(8) 0.0063(9) 0.0180(8)
C01G 0.0518(12) 0.0648(14) 0.0340(10) 0.0185(9) 0.0114(9) 0.0312(10)
C01H 0.0460(11) 0.0567(13) 0.0509(12) 0.0282(10) 0.0141(9) 0.0236(10)
C01I 0.0439(11) 0.0553(12) 0.0358(10) 0.0076(9) 0.0031(8) 0.0189(9)
C01J 0.0545(12) 0.0612(14) 0.0444(11) 0.0170(10) 0.0104(9) 0.0335(11)
C01K 0.0617(13) 0.0491(12) 0.0314(10) 0.0018(8) 0.0117(9) 0.0277(10)
C01L 0.0598(13) 0.0490(12) 0.0435(11) 0.0146(9) 0.0142(10) 0.0311(10)
C01M 0.0653(14) 0.0345(10) 0.0561(13) 0.0071(9) 0.0237(11) 0.0175(10)
C01N 0.0694(15) 0.0517(13) 0.0540(13) 0.0217(10) 0.0255(11) 0.0381(12)
C01O 0.0377(11) 0.0593(13) 0.0670(15) 0.0237(11) 0.0128(10) 0.0188(10)
C01P 0.0744(16) 0.0637(14) 0.0444(12) 0.0169(10) 0.0116(11) 0.0390(13)
C01Q 0.0672(15) 0.0355(11) 0.0608(14) 0.0039(10) 0.0223(12) 0.0101(10)
C01R 0.0490(12) 0.0671(14) 0.0410(11) 0.0162(10) -0.0026(9) 0.0143(11)
C01S 0.0876(18) 0.0536(13) 0.0509(13) 0.0220(11) 0.0243(12) 0.0445(13)
C01T 0.0595(15) 0.0790(17) 0.0624(15) 0.0291(13) 0.0318(12) 0.0427(13)
C01U 0.0934(19) 0.0349(11) 0.0597(14) 0.0172(10) 0.0321(13) 0.0268(12)
C01V 0.0772(17) 0.0651(15) 0.0440(12) 0.0082(10) 0.0221(11) 0.0446(13)
C01W 0.0488(12) 0.0687(15) 0.0458(12) 0.0110(11) 0.0019(10) 0.0095(11)
C01X 0.0863(18) 0.0663(15) 0.0466(13) 0.0288(11) 0.0169(12) 0.0290(14)
C01Y 0.0801(17) 0.0589(14) 0.0602(14) 0.0049(11) 0.0137(13) 0.0431(13)
C01Z 0.0705(16) 0.0882(19) 0.0601(15) 0.0069(13) 0.0021(12) 0.0507(15)
C020 0.0877(18) 0.0645(15) 0.0341(11) 0.0122(10) 0.0223(11) 0.0151(13)
C021 0.133(3) 0.0645(16) 0.0541(14) 0.0257(12) 0.0381(16) 0.0646(17)
C022 0.105(2) 0.0792(18) 0.0548(15) 0.0240(13) 0.0073(14) 0.0527(17)
C023 0.097(2) 0.0741(19) 0.100(2) 0.0121(16) 0.0077(18) 0.0641(18)
C024 0.108(2) 0.0737(18) 0.085(2) 0.0263(16) -0.0063(18) 0.0567(18)

loop_
_atom_type_symbol
_atom_type_description
_atom_type_scat_dispersion_real
_atom_type_scat_dispersion_imag
_atom_type_scat_source
C C 0.0181 0.0091 'International Tables Vol C Tables 4.2.6.8 and 6.1.1.4'
H H 0.0000 0.0000 'International Tables Vol C Tables 4.2.6.8 and 6.1.1.4'
N N 0.0311 0.0180 'International Tables Vol C Tables 4.2.6.8 and 6.1.1.4'
O O 0.0492 0.0322 'International Tables Vol C Tables 4.2.6.8 and 6.1.1.4'

loop_
_geom_angle_atom_site_label_1
_geom_angle_atom_site_label_2
_geom_angle_atom_site_label_3
_geom_angle
_geom_angle_site_symmetry_1
_geom_angle_site_symmetry_3
_geom_angle_publ_flag
C00E O001 C018 114.06(14) . . ?
C00L N002 C014 117.02(15) . . ?
C00L N002 C01E 114.76(15) . . ?
C014 N002 C01E 110.77(15) . . ?
C00O N003 C01K 119.26(16) . . ?
C00S N003 C00O 119.30(15) . . ?
C00S N003 C01K 121.15(15) . . ?
C01A N004 C00S 113.29(16) . . ?
C01C N005 C00S 114.01(16) . . ?
C010 N006 C021 118.91(17) . . ?
C01C N006 C010 121.76(16) . . ?
C01C N006 C021 119.24(17) . . ?
C01C N007 C01A 113.20(17) . . ?
C009 C008 C00J 118.29(15) . . ?
C009 C008 C00M 119.89(16) . . ?
C00M C008 C00J 121.81(15) . . ?
C008 C009 C00A 120.34(15) . . ?
C00C C009 C008 119.96(16) . . ?
C00C C009 C00A 119.70(15) . . ?
C00V C00A C009 121.42(16) . . ?
C00V C00A C00Y 117.93(17) . . ?
C00Y C00A C009 120.65(17) . . ?
C01A N00B C01X 120.01(19) . . ?
C01A N00B C020 121.5(2) . . ?
C020 N00B C01X 117.71(18) . . ?
C009 C00C C00D 120.32(16) . . ?
C009 C00C C00N 119.71(15) . . ?
C00D C00C C00N 119.94(16) . . ?
C00C C00D C00F 120.53(16) . . ?
C00C C00D C00I 119.77(16) . . ?
C00I C00D C00F 119.64(16) . . ?
O001 C00E C00L 122.27(17) . . ?
O001 C00E C00O 118.25(16) . . ?
C00O C00E C00L 119.46(17) . . ?
C013 C00F C00D 122.03(17) . . ?
C015 C00F C00D 119.69(17) . . ?
C015 C00F C013 118.19(18) . . ?
C00T C00G C00M 120.28(16) . . ?
C00U C00G C00M 121.17(16) . . ?
C00U C00G C00T 118.55(17) . . ?
C00J C00H H00H 119.5 . . ?
C00J C00H C00K 121.04(16) . . ?
C00K C00H H00H 119.5 . . ?
C00D C00I C00R 119.06(16) . . ?
C00M C00I C00D 120.19(16) . . ?
C00M C00I C00R 120.75(16) . . ?
C00H C00J C008 121.59(15) . . ?
C00H C00J C00W 119.09(16) . . ?
C00W C00J C008 119.14(16) . . ?
C00H C00K C014 121.18(16) . . ?
C00Q C00K C00H 118.75(17) . . ?
C00Q C00K C014 119.69(16) . . ?
C00E C00L N002 119.77(17) . . ?
C00Z C00L N002 122.23(16) . . ?
C00Z C00L C00E 118.00(17) . . ?
C008 C00M C00G 120.06(15) . . ?
C00I C00M C008 119.82(16) . . ?
C00I C00M C00G 120.12(15) . . ?
C012 C00N C00C 119.60(16) . . ?
C012 C00N C019 118.76(18) . . ?
C019 C00N C00C 121.61(17) . . ?
C00E C00O N003 120.36(17) . . ?
C017 C00O N003 118.93(17) . . ?
C017 C00O C00E 120.69(16) . . ?
C00Z C00P C01I 122.37(16) . . ?
C017 C00P C00Z 117.86(17) . . ?
C017 C00P C01I 119.74(17) . . ?
C00K C00Q H00Q 119.7 . . ?
C00X C00Q C00K 120.69(17) . . ?
C00X C00Q H00Q 119.7 . . ?
C01D C00R C00I 120.08(17) . . ?
C01D C00R C01L 118.70(18) . . ?
C01L C00R C00I 121.21(18) . . ?
N004 C00S N003 117.93(16) . . ?
N004 C00S N005 126.25(18) . . ?
N005 C00S N003 115.81(16) . . ?
C00G C00T H00T 119.2 . . ?
C010 C00T C00G 121.54(18) . . ?
C010 C00T H00T 119.2 . . ?
C00G C00U H00U 120.0 . . ?
C016 C00U C00G 119.90(17) . . ?
C016 C00U H00U 120.0 . . ?
C00A C00V H00V 119.5 . . ?
C01B C00V C00A 121.03(18) . . ?
C01B C00V H00V 119.5 . . ?
C00J C00W H00W 119.8 . . ?
C00X C00W C00J 120.37(17) . . ?
C00X C00W H00W 119.8 . . ?
C00Q C00X H00X 120.0 . . ?
C00W C00X C00Q 120.01(17) . . ?
C00W C00X H00X 120.0 . . ?
C00A C00Y H00Y 119.5 . . ?
C01G C00Y C00A 120.91(19) . . ?
C01G C00Y H00Y 119.5 . . ?
C00L C00Z H00Z 118.7 . . ?
C00P C00Z C00L 122.54(16) . . ?
C00P C00Z H00Z 118.7 . . ?
C00T C010 N006 119.40(18) . . ?
C011 C010 N006 121.56(18) . . ?
C011 C010 C00T 118.98(17) . . ?
C010 C011 H011 120.1 . . ?
C016 C011 C010 119.80(18) . . ?
C016 C011 H011 120.1 . . ?
C00N C012 H012 119.6 . . ?
C01O C012 C00N 120.9(2) . . ?
C01O C012 H012 119.6 . . ?
C00F C013 H013 119.7 . . ?
C01M C013 C00F 120.7(2) . . ?
C01M C013 H013 119.7 . . ?
N002 C014 C00K 115.44(15) . . ?
N002 C014 H01A 108.4 . . ?
N002 C014 H01B 108.4 . . ?
C00K C014 H01A 108.4 . . ?
C00K C014 H01B 108.4 . . ?
H01A C014 H01B 107.5 . . ?
C00F C015 H015 119.4 . . ?
C01J C015 C00F 121.1(2) . . ?
C01J C015 H015 119.4 . . ?
C00U C016 H016 119.4 . . ?
C011 C016 C00U 121.13(19) . . ?
C011 C016 H016 119.4 . . ?
C00O C017 C00P 120.97(18) . . ?
C00O C017 H017 119.5 . . ?
C00P C017 H017 119.5 . . ?
O001 C018 H01C 109.6 . . ?
O001 C018 H01D 109.6 . . ?
O001 C018 C01F 110.16(15) . . ?
H01C C018 H01D 108.1 . . ?
C01F C018 H01C 109.6 . . ?
C01F C018 H01D 109.6 . . ?
C00N C019 H019 119.9 . . ?
C01V C019 C00N 120.1(2) . . ?
C01V C019 H019 119.9 . . ?
N004 C01A N007 126.53(17) . . ?
N004 C01A N00B 117.68(18) . . ?
N007 C01A N00B 115.78(19) . . ?
C00V C01B H01E 120.0 . . ?
C01H C01B C00V 120.1(2) . . ?
C01H C01B H01E 120.0 . . ?
N005 C01C N006 116.82(16) . . ?
N005 C01C N007 126.52(18) . . ?
N007 C01C N006 116.66(18) . . ?
C00R C01D H01F 119.9 . . ?
C00R C01D C01Q 120.1(2) . . ?
C01Q C01D H01F 119.9 . . ?
N002 C01E H01G 109.5 . . ?
N002 C01E H01H 109.5 . . ?
N002 C01E H01I 109.5 . . ?
H01G C01E H01H 109.5 . . ?
H01G C01E H01I 109.5 . . ?
H01H C01E H01I 109.5 . . ?
C01P C01F C018 122.87(19) . . ?
C01P C01F C01Y 118.5(2) . . ?
C01Y C01F C018 118.55(19) . . ?
C00Y C01G H01J 119.8 . . ?
C01H C01G C00Y 120.34(19) . . ?
C01H C01G H01J 119.8 . . ?
C01B C01H H01K 120.1 . . ?
C01G C01H C01B 119.73(19) . . ?
C01G C01H H01K 120.1 . . ?
C00P C01I C01W 108.65(17) . . ?
C01R C01I C00P 111.37(17) . . ?
C01R C01I C01W 108.15(18) . . ?
C01Z C01I C00P 110.20(18) . . ?
C01Z C01I C01R 109.03(19) . . ?
C01Z C01I C01W 109.4(2) . . ?
C015 C01J H01L 120.0 . . ?
C01N C01J C015 120.0(2) . . ?
C01N C01J H01L 120.0 . . ?
N003 C01K H01M 109.5 . . ?
N003 C01K H01N 109.5 . . ?
N003 C01K H01O 109.5 . . ?
H01M C01K H01N 109.5 . . ?
H01M C01K H01O 109.5 . . ?
H01N C01K H01O 109.5 . . ?
C00R C01L H01P 119.6 . . ?
C00R C01L C01S 120.8(2) . . ?
C01S C01L H01P 119.6 . . ?
C013 C01M H01Q 119.9 . . ?
C013 C01M C01N 120.1(2) . . ?
C01N C01M H01Q 119.9 . . ?
C01J C01N C01M 119.9(2) . . ?
C01J C01N H01R 120.1 . . ?
C01M C01N H01R 120.1 . . ?
C012 C01O H01S 120.1 . . ?
C01T C01O C012 119.9(2) . . ?
C01T C01O H01S 120.1 . . ?
C01F C01P H01T 119.5 . . ?
C01F C01P C022 120.9(2) . . ?
C022 C01P H01T 119.5 . . ?
C01D C01Q H01U 119.8 . . ?
C01U C01Q C01D 120.5(2) . . ?
C01U C01Q H01U 119.8 . . ?
C01I C01R H01V 109.5 . . ?
C01I C01R H01W 109.5 . . ?
C01I C01R H01X 109.5 . . ?
H01V C01R H01W 109.5 . . ?
H01V C01R H01X 109.5 . . ?
H01W C01R H01X 109.5 . . ?
C01L C01S H01Y 120.0 . . ?
C01U C01S C01L 119.9(2) . . ?
C01U C01S H01Y 120.0 . . ?
C01O C01T H01Z 120.0 . . ?
C01V C01T C01O 120.0(2) . . ?
C01V C01T H01Z 120.0 . . ?
C01Q C01U H01 120.0 . . ?
C01S C01U C01Q 120.0(2) . . ?
C01S C01U H01 120.0 . . ?
C019 C01V H1 119.8 . . ?
C01T C01V C019 120.3(2) . . ?
C01T C01V H1 119.8 . . ?
C01I C01W H2 109.5 . . ?
C01I C01W H 109.5 . . ?
C01I C01W HA 109.5 . . ?
H2 C01W H 109.5 . . ?
H2 C01W HA 109.5 . . ?
H C01W HA 109.5 . . ?
N00B C01X H3 109.5 . . ?
N00B C01X HB 109.5 . . ?
N00B C01X HC 109.5 . . ?
H3 C01X HB 109.5 . . ?
H3 C01X HC 109.5 . . ?
HB C01X HC 109.5 . . ?
C01F C01Y H4 119.6 . . ?
C023 C01Y C01F 120.8(2) . . ?
C023 C01Y H4 119.6 . . ?
C01I C01Z H5 109.5 . . ?
C01I C01Z HD 109.5 . . ?
C01I C01Z HE 109.5 . . ?
H5 C01Z HD 109.5 . . ?
H5 C01Z HE 109.5 . . ?
HD C01Z HE 109.5 . . ?
N00B C020 H02A 109.5 . . ?
N00B C020 H02B 109.5 . . ?
N00B C020 H02C 109.5 . . ?
H02A C020 H02B 109.5 . . ?
H02A C020 H02C 109.5 . . ?
H02B C020 H02C 109.5 . . ?
N006 C021 H02D 109.5 . . ?
N006 C021 H02E 109.5 . . ?
N006 C021 H02F 109.5 . . ?
H02D C021 H02E 109.5 . . ?
H02D C021 H02F 109.5 . . ?
H02E C021 H02F 109.5 . . ?
C01P C022 H022 119.9 . . ?
C024 C022 C01P 120.1(3) . . ?
C024 C022 H022 119.9 . . ?
C01Y C023 H023 120.0 . . ?
C01Y C023 C024 120.1(3) . . ?
C024 C023 H023 120.0 . . ?
C022 C024 C023 119.5(2) . . ?
C022 C024 H024 120.2 . . ?
C023 C024 H024 120.2 . . ?

loop_
_geom_bond_atom_site_label_1
_geom_bond_atom_site_label_2
_geom_bond_distance
_geom_bond_site_symmetry_2
_geom_bond_publ_flag
O001 C00E 1.379(2) . ?
O001 C018 1.437(2) . ?
N002 C00L 1.424(2) . ?
N002 C014 1.460(2) . ?
N002 C01E 1.467(2) . ?
N003 C00O 1.433(2) . ?
N003 C00S 1.353(3) . ?
N003 C01K 1.454(2) . ?
N004 C00S 1.341(2) . ?
N004 C01A 1.337(3) . ?
N005 C00S 1.341(2) . ?
N005 C01C 1.327(3) . ?
N006 C010 1.429(2) . ?
N006 C01C 1.374(3) . ?
N006 C021 1.452(3) . ?
N007 C01A 1.350(3) . ?
N007 C01C 1.341(2) . ?
C008 C009 1.411(2) . ?
C008 C00J 1.499(2) . ?
C008 C00M 1.412(2) . ?
C009 C00A 1.503(2) . ?
C009 C00C 1.402(3) . ?
C00A C00V 1.390(3) . ?
C00A C00Y 1.394(3) . ?
N00B C01A 1.361(2) . ?
N00B C01X 1.448(3) . ?
N00B C020 1.444(3) . ?
C00C C00D 1.405(2) . ?
C00C C00N 1.496(2) . ?
C00D C00F 1.500(3) . ?
C00D C00I 1.411(3) . ?
C00E C00L 1.408(2) . ?
C00E C00O 1.394(3) . ?
C00F C013 1.391(3) . ?
C00F C015 1.388(3) . ?
C00G C00M 1.500(2) . ?
C00G C00T 1.397(2) . ?
C00G C00U 1.389(3) . ?
C00H H00H 0.9500 . ?
C00H C00J 1.391(3) . ?
C00H C00K 1.393(3) . ?
C00I C00M 1.403(3) . ?
C00I C00R 1.499(2) . ?
C00J C00W 1.395(2) . ?
C00K C00Q 1.391(3) . ?
C00K C014 1.513(3) . ?
C00L C00Z 1.396(3) . ?
C00N C012 1.384(3) . ?
C00N C019 1.393(3) . ?
C00O C017 1.381(3) . ?
C00P C00Z 1.392(3) . ?
C00P C017 1.391(3) . ?
C00P C01I 1.532(3) . ?
C00Q H00Q 0.9500 . ?
C00Q C00X 1.387(3) . ?
C00R C01D 1.388(3) . ?
C00R C01L 1.391(3) . ?
C00T H00T 0.9500 . ?
C00T C010 1.391(3) . ?
C00U H00U 0.9500 . ?
C00U C016 1.387(3) . ?
C00V H00V 0.9500 . ?
C00V C01B 1.388(3) . ?
C00W H00W 0.9500 . ?
C00W C00X 1.380(3) . ?
C00X H00X 0.9500 . ?
C00Y H00Y 0.9500 . ?
C00Y C01G 1.386(3) . ?
C00Z H00Z 0.9500 . ?
C010 C011 1.388(3) . ?
C011 H011 0.9500 . ?
C011 C016 1.382(3) . ?
C012 H012 0.9500 . ?
C012 C01O 1.383(3) . ?
C013 H013 0.9500 . ?
C013 C01M 1.383(3) . ?
C014 H01A 0.9900 . ?
C014 H01B 0.9900 . ?
C015 H015 0.9500 . ?
C015 C01J 1.383(3) . ?
C016 H016 0.9500 . ?
C017 H017 0.9500 . ?
C018 H01C 0.9900 . ?
C018 H01D 0.9900 . ?
C018 C01F 1.496(3) . ?
C019 H019 0.9500 . ?
C019 C01V 1.388(3) . ?
C01B H01E 0.9500 . ?
C01B C01H 1.380(3) . ?
C01D H01F 0.9500 . ?
C01D C01Q 1.392(3) . ?
C01E H01G 0.9800 . ?
C01E H01H 0.9800 . ?
C01E H01I 0.9800 . ?
C01F C01P 1.381(3) . ?
C01F C01Y 1.386(3) . ?
C01G H01J 0.9500 . ?
C01G C01H 1.374(3) . ?
C01H H01K 0.9500 . ?
C01I C01R 1.531(3) . ?
C01I C01W 1.540(3) . ?
C01I C01Z 1.530(3) . ?
C01J H01L 0.9500 . ?
C01J C01N 1.373(3) . ?
C01K H01M 0.9800 . ?
C01K H01N 0.9800 . ?
C01K H01O 0.9800 . ?
C01L H01P 0.9500 . ?
C01L C01S 1.392(3) . ?
C01M H01Q 0.9500 . ?
C01M C01N 1.383(3) . ?
C01N H01R 0.9500 . ?
C01O H01S 0.9500 . ?
C01O C01T 1.379(4) . ?
C01P H01T 0.9500 . ?
C01P C022 1.387(3) . ?
C01Q H01U 0.9500 . ?
C01Q C01U 1.379(4) . ?
C01R H01V 0.9800 . ?
C01R H01W 0.9800 . ?
C01R H01X 0.9800 . ?
C01S H01Y 0.9500 . ?
C01S C01U 1.372(4) . ?
C01T H01Z 0.9500 . ?
C01T C01V 1.373(4) . ?
C01U H01 0.9500 . ?
C01V H1 0.9500 . ?
C01W H2 0.9800 . ?
C01W H 0.9800 . ?
C01W HA 0.9800 . ?
C01X H3 0.9800 . ?
C01X HB 0.9800 . ?
C01X HC 0.9800 . ?
C01Y H4 0.9500 . ?
C01Y C023 1.382(4) . ?
C01Z H5 0.9800 . ?
C01Z HD 0.9800 . ?
C01Z HE 0.9800 . ?
C020 H02A 0.9800 . ?
C020 H02B 0.9800 . ?
C020 H02C 0.9800 . ?
C021 H02D 0.9800 . ?
C021 H02E 0.9800 . ?
C021 H02F 0.9800 . ?
C022 H022 0.9500 . ?
C022 C024 1.375(4) . ?
C023 H023 0.9500 . ?
C023 C024 1.386(4) . ?
C024 H024 0.9500 . ?

loop_
_geom_torsion_atom_site_label_1
_geom_torsion_atom_site_label_2
_geom_torsion_atom_site_label_3
_geom_torsion_atom_site_label_4
_geom_torsion
_geom_torsion_site_symmetry_1
_geom_torsion_site_symmetry_2
_geom_torsion_site_symmetry_3
_geom_torsion_site_symmetry_4
_geom_torsion_publ_flag
O001 C00E C00L N002 5.3(3) . . . . ?
O001 C00E C00L C00Z -173.82(16) . . . . ?
O001 C00E C00O N003 -1.9(3) . . . . ?
O001 C00E C00O C017 176.64(16) . . . . ?
O001 C018 C01F C01P -12.8(3) . . . . ?
O001 C018 C01F C01Y 164.85(19) . . . . ?
N002 C00L C00Z C00P 176.28(17) . . . . ?
N003 C00O C017 C00P 177.00(17) . . . . ?
N006 C010 C011 C016 175.35(18) . . . . ?
C008 C009 C00A C00V -55.7(2) . . . . ?
C008 C009 C00A C00Y 124.53(19) . . . . ?
C008 C009 C00C C00D -1.4(3) . . . . ?
C008 C009 C00C C00N 176.49(16) . . . . ?
C008 C00J C00W C00X 175.18(16) . . . . ?
C009 C008 C00J C00H 109.69(19) . . . . ?
C009 C008 C00J C00W -65.4(2) . . . . ?
C009 C008 C00M C00G -179.10(16) . . . . ?
C009 C008 C00M C00I 0.7(3) . . . . ?
C009 C00A C00V C01B -179.22(17) . . . . ?
C009 C00A C00Y C01G 179.85(17) . . . . ?
C009 C00C C00D C00F 176.69(16) . . . . ?
C009 C00C C00D C00I -0.4(3) . . . . ?
C009 C00C C00N C012 -66.7(2) . . . . ?
C009 C00C C00N C019 111.3(2) . . . . ?
C00A C009 C00C C00D 179.20(16) . . . . ?
C00A C009 C00C C00N -2.9(2) . . . . ?
C00A C00V C01B C01H -0.6(3) . . . . ?
C00A C00Y C01G C01H -0.7(3) . . . . ?
C00C C009 C00A C00V 123.67(19) . . . . ?
C00C C009 C00A C00Y -56.1(2) . . . . ?
C00C C00D C00F C013 113.5(2) . . . . ?
C00C C00D C00F C015 -70.0(2) . . . . ?
C00C C00D C00I C00M 2.3(3) . . . . ?
C00C C00D C00I C00R -176.73(16) . . . . ?
C00C C00N C012 C01O 178.52(18) . . . . ?
C00C C00N C019 C01V -177.27(18) . . . . ?
C00D C00C C00N C012 111.2(2) . . . . ?
C00D C00C C00N C019 -70.8(2) . . . . ?
C00D C00F C013 C01M 175.22(18) . . . . ?
C00D C00F C015 C01J -175.45(18) . . . . ?
C00D C00I C00M C008 -2.5(3) . . . . ?
C00D C00I C00M C00G 177.32(16) . . . . ?
C00D C00I C00R C01D 116.5(2) . . . . ?
C00D C00I C00R C01L -63.4(2) . . . . ?
C00E O001 C018 C01F 164.59(16) . . . . ?
C00E C00L C00Z C00P -4.6(3) . . . . ?
C00E C00O C017 C00P -1.5(3) . . . . ?
C00F C00D C00I C00M -174.77(16) . . . . ?
C00F C00D C00I C00R 6.2(3) . . . . ?
C00F C013 C01M C01N 0.3(3) . . . . ?
C00F C015 C01J C01N 0.0(3) . . . . ?
C00G C00T C010 N006 -173.72(17) . . . . ?
C00G C00T C010 C011 3.5(3) . . . . ?
C00G C00U C016 C011 2.5(3) . . . . ?
C00H C00J C00W C00X 0.0(3) . . . . ?
C00H C00K C00Q C00X 1.6(3) . . . . ?
C00H C00K C014 N002 42.8(2) . . . . ?
C00I C00D C00F C013 -69.5(2) . . . . ?
C00I C00D C00F C015 107.1(2) . . . . ?
C00I C00R C01D C01Q 179.94(18) . . . . ?
C00I C00R C01L C01S 179.55(18) . . . . ?
C00J C008 C009 C00A 0.6(2) . . . . ?
C00J C008 C009 C00C -178.82(16) . . . . ?
C00J C008 C00M C00G 1.0(3) . . . . ?
C00J C008 C00M C00I -179.24(16) . . . . ?
C00J C00H C00K C00Q -2.6(3) . . . . ?
C00J C00H C00K C014 170.24(16) . . . . ?
C00J C00W C00X C00Q -1.0(3) . . . . ?
C00K C00H C00J C008 -173.22(16) . . . . ?
C00K C00H C00J C00W 1.8(3) . . . . ?
C00K C00Q C00X C00W 0.2(3) . . . . ?
C00L N002 C014 C00K 73.6(2) . . . . ?
C00L C00E C00O N003 176.75(16) . . . . ?
C00L C00E C00O C017 -4.8(3) . . . . ?
C00M C008 C009 C00A -179.37(16) . . . . ?
C00M C008 C009 C00C 1.2(3) . . . . ?
C00M C008 C00J C00H -70.4(2) . . . . ?
C00M C008 C00J C00W 114.56(19) . . . . ?
C00M C00G C00T C010 177.81(17) . . . . ?
C00M C00G C00U C016 179.20(17) . . . . ?
C00M C00I C00R C01D -62.5(2) . . . . ?
C00M C00I C00R C01L 117.5(2) . . . . ?
C00N C00C C00D C00F -1.2(3) . . . . ?
C00N C00C C00D C00I -178.25(16) . . . . ?
C00N C012 C01O C01T -1.0(3) . . . . ?
C00N C019 C01V C01T -1.4(3) . . . . ?
C00O N003 C00S N004 -178.49(18) . . . . ?
C00O N003 C00S N005 1.9(3) . . . . ?
C00O C00E C00L N002 -173.21(16) . . . . ?
C00O C00E C00L C00Z 7.6(3) . . . . ?
C00Q C00K C014 N002 -144.43(17) . . . . ?
C00R C00I C00M C008 176.55(17) . . . . ?
C00R C00I C00M C00G -3.7(3) . . . . ?
C00R C01D C01Q C01U 0.4(3) . . . . ?
C00R C01L C01S C01U 0.6(3) . . . . ?
C00S N003 C00O C00E 69.2(2) . . . . ?
C00S N003 C00O C017 -109.3(2) . . . . ?
C00S N004 C01A N007 -0.8(3) . . . . ?
C00S N004 C01A N00B -179.5(2) . . . . ?
C00S N005 C01C N006 177.11(19) . . . . ?
C00S N005 C01C N007 -2.0(3) . . . . ?
C00T C00G C00M C008 130.29(18) . . . . ?
C00T C00G C00M C00I -49.5(2) . . . . ?
C00T C00G C00U C016 -0.8(3) . . . . ?
C00T C010 C011 C016 -1.8(3) . . . . ?
C00U C00G C00M C008 -49.7(2) . . . . ?
C00U C00G C00M C00I 130.48(19) . . . . ?
C00U C00G C00T C010 -2.2(3) . . . . ?
C00V C00A C00Y C01G 0.1(3) . . . . ?
C00V C01B C01H C01G -0.1(3) . . . . ?
C00Y C00A C00V C01B 0.5(3) . . . . ?
C00Y C01G C01H C01B 0.7(3) . . . . ?
C00Z C00P C017 C00O 4.6(3) . . . . ?
C00Z C00P C01I C01R -1.8(3) . . . . ?
C00Z C00P C01I C01W -120.8(2) . . . . ?
C00Z C00P C01I C01Z 119.3(2) . . . . ?
C010 N006 C01C N005 9.4(3) . . . . ?
C010 N006 C01C N007 -171.4(2) . . . . ?
C010 C011 C016 C00U -1.2(3) . . . . ?
C012 C00N C019 C01V 0.8(3) . . . . ?
C012 C01O C01T C01V 0.3(3) . . . . ?
C013 C00F C015 C01J 1.2(3) . . . . ?
C013 C01M C01N C01J 1.0(3) . . . . ?
C014 N002 C00L C00E -172.32(16) . . . . ?
C014 N002 C00L C00Z 6.8(2) . . . . ?
C014 C00K C00Q C00X -171.36(17) . . . . ?
C015 C00F C013 C01M -1.3(3) . . . . ?
C015 C01J C01N C01M -1.2(3) . . . . ?
C017 C00P C00Z C00L -1.5(3) . . . . ?
C017 C00P C01I C01R 176.08(18) . . . . ?
C017 C00P C01I C01W 57.1(2) . . . . ?
C017 C00P C01I C01Z -62.8(3) . . . . ?
C018 O001 C00E C00L 58.9(2) . . . . ?
C018 O001 C00E C00O -122.55(18) . . . . ?
C018 C01F C01P C022 177.3(2) . . . . ?
C018 C01F C01Y C023 -177.6(2) . . . . ?
C019 C00N C012 C01O 0.5(3) . . . . ?
C01A N004 C00S N003 176.69(18) . . . . ?
C01A N004 C00S N005 -3.7(3) . . . . ?
C01A N007 C01C N005 -1.8(3) . . . . ?
C01A N007 C01C N006 179.1(2) . . . . ?
C01C N005 C00S N003 -175.38(18) . . . . ?
C01C N005 C00S N004 5.0(3) . . . . ?
C01C N006 C010 C00T -134.2(2) . . . . ?
C01C N006 C010 C011 48.7(3) . . . . ?
C01C N007 C01A N004 3.3(3) . . . . ?
C01C N007 C01A N00B -178.0(2) . . . . ?
C01D C00R C01L C01S -0.4(3) . . . . ?
C01D C01Q C01U C01S -0.3(3) . . . . ?
C01E N002 C00L C00E 55.3(2) . . . . ?
C01E N002 C00L C00Z -125.55(19) . . . . ?
C01E N002 C014 C00K -152.25(17) . . . . ?
C01F C01P C022 C024 0.9(4) . . . . ?
C01F C01Y C023 C024 -0.5(5) . . . . ?
C01I C00P C00Z C00L 176.46(18) . . . . ?
C01I C00P C017 C00O -173.40(18) . . . . ?
C01K N003 C00O C00E -117.0(2) . . . . ?
C01K N003 C00O C017 64.5(2) . . . . ?
C01K N003 C00S N004 7.8(3) . . . . ?
C01K N003 C00S N005 -171.84(19) . . . . ?
C01L C00R C01D C01Q -0.1(3) . . . . ?
C01L C01S C01U C01Q -0.2(3) . . . . ?
C01O C01T C01V C019 0.9(3) . . . . ?
C01P C01F C01Y C023 0.1(4) . . . . ?
C01P C022 C024 C023 -1.2(5) . . . . ?
C01X N00B C01A N004 -180.0(2) . . . . ?
C01X N00B C01A N007 1.2(3) . . . . ?
C01Y C01F C01P C022 -0.3(4) . . . . ?
C01Y C023 C024 C022 1.0(5) . . . . ?
C020 N00B C01A N004 -10.6(3) . . . . ?
C020 N00B C01A N007 170.5(2) . . . . ?
C021 N006 C010 C00T 42.2(3) . . . . ?
C021 N006 C010 C011 -134.9(2) . . . . ?
C021 N006 C01C N005 -167.0(2) . . . . ?
C021 N006 C01C N007 12.2(3) . . . . ?
